data_7049616
loop_
_publ_author_name
'Jones, Dafydd D. L.'
'Matthews, Aidan J. R.'
'Jones, Cameron'

_publ_section_title
;
 The complex reactivity of \b-diketiminato magnesium(i) dimers towards
 pinacolborane: implications for catalysis.
;
_journal_issue 17
_journal_name_full 'Dalton transactions (Cambridge, England : 2003)'
_journal_page_first 5785
_journal_page_last 5792
_journal_paper_doi 10.1039/c9dt01085h
_journal_volume 48
_journal_year 2019
_chemical_formula_sum 'C37 H57 B Mg N2 O4'
_chemical_formula_weight 628.96
_space_group_crystal_system orthorhombic
_space_group_IT_number 61
_space_group_name_Hall '-P 2ac 2ab'
_space_group_name_H-M_alt 'P b c a'
_symmetry_space_group_name_Hall '-P 2ac 2ab'
_symmetry_space_group_name_H-M 'P b c a'
_atom_sites_solution_hydrogens geom
_audit_creation_method SHELXL-2016/6
_audit_update_record
;
2019-03-11 deposited with the CCDC.    2019-04-08 downloaded from the CCDC.
;
_cell_angle_alpha 90
_cell_angle_beta 90
_cell_angle_gamma 90
_cell_formula_units_Z 8
_cell_length_a 19.8525(9)
_cell_length_b 17.9603(9)
_cell_length_c 20.4433(10)
_cell_measurement_reflns_used 4425
_cell_measurement_temperature 123(2)
_cell_measurement_theta_max 69.0180
_cell_measurement_theta_min 3.9400
_cell_volume 7289.2(6)
_computing_cell_refinement 'CrysAlisPro 1.171.39.46 (Rigaku OD, 2018)'
_computing_data_collection 'CrysAlisPro 1.171.39.46 (Rigaku OD, 2018)'
_computing_data_reduction 'CrysAlisPro 1.171.39.46 (Rigaku OD, 2018)'
_computing_molecular_graphics xseed
_computing_publication_material Ciftab
_computing_structure_refinement 'SHELXL-2016/6 (Sheldrick, 2016)'
_computing_structure_solution 'SHELXT 2014/5 (Sheldrick, 2014)'
_diffrn_ambient_temperature 123(2)
_diffrn_measured_fraction_theta_full 0.997
_diffrn_measured_fraction_theta_max 0.997
_diffrn_measurement_device_type 'XtaLAB Synergy, Dualflex, HyPix'
_diffrn_radiation_type CuK\a
_diffrn_radiation_wavelength 1.54184
_diffrn_reflns_av_R_equivalents 0.0995
_diffrn_reflns_av_unetI/netI 0.0570
_diffrn_reflns_Laue_measured_fraction_full 0.997
_diffrn_reflns_Laue_measured_fraction_max 0.997
_diffrn_reflns_limit_h_max 23
_diffrn_reflns_limit_h_min -23
_diffrn_reflns_limit_k_max 21
_diffrn_reflns_limit_k_min -13
_diffrn_reflns_limit_l_max 24
_diffrn_reflns_limit_l_min -23
_diffrn_reflns_number 35782
_diffrn_reflns_point_group_measured_fraction_full 0.997
_diffrn_reflns_point_group_measured_fraction_max 0.997
_diffrn_reflns_theta_full 66.998
_diffrn_reflns_theta_max 66.998
_diffrn_reflns_theta_min 6.562
_diffrn_source 'micro-focus sealed X-ray tube'
_exptl_absorpt_coefficient_mu 0.722
_exptl_absorpt_correction_T_max 1.00000
_exptl_absorpt_correction_T_min 0.51025
_exptl_absorpt_correction_type multi-scan
_exptl_absorpt_process_details
;
CrysAlisPro 1.171.39.46 (Rigaku Oxford Diffraction, 2018)
Empirical absorption correction using spherical harmonics,
 implemented in SCALE3 ABSPACK scaling algorithm.
;
_exptl_crystal_colour colorless
_exptl_crystal_density_diffrn 1.146
_exptl_crystal_description block
_exptl_crystal_F_000 2736
_exptl_crystal_size_max 0.220
_exptl_crystal_size_mid 0.210
_exptl_crystal_size_min 0.110
_refine_diff_density_max 0.781
_refine_diff_density_min -0.364
_refine_diff_density_rms 0.097
_refine_ls_extinction_method none
_refine_ls_goodness_of_fit_ref 1.107
_refine_ls_hydrogen_treatment constr
_refine_ls_matrix_type full
_refine_ls_number_parameters 420
_refine_ls_number_reflns 6480
_refine_ls_number_restraints 0
_refine_ls_restrained_S_all 1.107
_refine_ls_R_factor_all 0.1362
_refine_ls_R_factor_gt 0.1017
_refine_ls_shift/su_max 0.000
_refine_ls_shift/su_mean 0.000
_refine_ls_structure_factor_coef Fsqd
_refine_ls_weighting_details 'w=1/[\s^2^(Fo^2^)+(0.1850P)^2^+8.9226P] where P=(Fo^2^+2Fc^2^)/3'
_refine_ls_weighting_scheme calc
_refine_ls_wR_factor_gt 0.3075
_refine_ls_wR_factor_ref 0.3304
_reflns_Friedel_coverage 0.000
_reflns_number_gt 4282
_reflns_number_total 6480
_reflns_threshold_expression 'I > 2\s(I)'
_cod_data_source_file c9dt01085h2.cif
_cod_data_source_block Cj1340
_cod_depositor_comments 'Adding full bibliography for 7049610--7049618.cif.'
_cod_database_code 7049616
_shelx_shelxl_version_number 2016/6
_shelx_space_group_comment
;
The symmetry employed for this shelxl refinement is uniquely defined
by the following loop, which should always be used as a source of
symmetry information in preference to the above space-group names.
They are only intended as comments.
;
_shelx_estimated_absorpt_t_min 0.857
_shelx_estimated_absorpt_t_max 0.925

loop_
_space_group_symop_operation_xyz
'x, y, z'
'-x+1/2, -y, z+1/2'
'x+1/2, -y+1/2, -z'
'-x, y+1/2, -z+1/2'
'-x, -y, -z'
'x-1/2, y, -z-1/2'
'-x-1/2, y-1/2, z'
'x, -y-1/2, z-1/2'

loop_
_atom_site_label
_atom_site_type_symbol
_atom_site_fract_x
_atom_site_fract_y
_atom_site_fract_z
_atom_site_U_iso_or_equiv
_atom_site_adp_type
_atom_site_occupancy
_atom_site_site_symmetry_order
_atom_site_calc_flag
_atom_site_refinement_flags_posn
_atom_site_refinement_flags_adp
Mg1 Mg 0.63937(7) 0.26017(8) 0.35162(7) 0.0372(4) Uani 1 1 d . .
O1 O 0.61703(16) 0.32356(18) 0.27239(14) 0.0424(8) Uani 1 1 d . .
N1 N 0.56539(19) 0.2359(2) 0.41795(18) 0.0415(9) Uani 1 1 d . .
C1 C 0.6263(2) 0.3958(3) 0.2412(2) 0.0446(11) Uani 1 1 d . .
B1 B 0.6421(3) 0.2659(3) 0.2231(3) 0.0419(13) Uani 1 1 d . .
O2 O 0.66726(16) 0.20759(18) 0.26973(15) 0.0424(8) Uani 1 1 d . .
N2 N 0.7127(2) 0.2727(2) 0.41980(19) 0.0432(10) Uani 1 1 d . .
C2 C 0.6316(3) 0.4579(3) 0.2917(3) 0.0585(14) Uani 1 1 d . .
H2A H 0.587745 0.465363 0.312650 0.088 Uiso 1 1 calc R U
H2B H 0.645634 0.504090 0.270104 0.088 Uiso 1 1 calc R U
H2C H 0.665026 0.444231 0.324947 0.088 Uiso 1 1 calc R U
O3 O 0.59481(18) 0.22716(19) 0.18196(16) 0.0498(9) Uani 1 1 d . .
C3 C 0.5640(3) 0.4082(3) 0.1982(3) 0.0564(14) Uani 1 1 d . .
H3A H 0.564207 0.372298 0.162117 0.085 Uiso 1 1 calc R U
H3B H 0.564789 0.458894 0.180548 0.085 Uiso 1 1 calc R U
H3C H 0.523220 0.401263 0.224536 0.085 Uiso 1 1 calc R U
O4 O 0.68894(18) 0.30720(18) 0.18352(16) 0.0489(9) Uani 1 1 d . .
C4 C 0.6931(3) 0.3838(3) 0.2016(2) 0.0463(12) Uani 1 1 d . .
C5 C 0.7546(3) 0.3956(3) 0.2428(3) 0.0552(13) Uani 1 1 d . .
H5A H 0.751721 0.364687 0.282160 0.083 Uiso 1 1 calc R U
H5B H 0.757555 0.448180 0.255414 0.083 Uiso 1 1 calc R U
H5C H 0.794778 0.381809 0.217713 0.083 Uiso 1 1 calc R U
C6 C 0.6970(3) 0.4299(3) 0.1402(2) 0.0546(13) Uani 1 1 d . .
H6A H 0.740559 0.421507 0.118835 0.082 Uiso 1 1 calc R U
H6B H 0.692461 0.482686 0.151353 0.082 Uiso 1 1 calc R U
H6C H 0.660604 0.415367 0.110449 0.082 Uiso 1 1 calc R U
C7 C 0.5902(3) 0.1508(3) 0.1989(2) 0.0453(12) Uani 1 1 d . .
C8 C 0.5260(3) 0.1396(3) 0.2392(3) 0.0574(14) Uani 1 1 d . .
H8A H 0.530046 0.166583 0.280666 0.086 Uiso 1 1 calc R U
H8B H 0.519671 0.086463 0.247926 0.086 Uiso 1 1 calc R U
H8C H 0.487265 0.158740 0.214676 0.086 Uiso 1 1 calc R U
C9 C 0.5847(3) 0.1047(3) 0.1364(3) 0.0570(14) Uani 1 1 d . .
H9A H 0.539935 0.111463 0.117146 0.085 Uiso 1 1 calc R U
H9B H 0.591684 0.052008 0.146713 0.085 Uiso 1 1 calc R U
H9C H 0.619111 0.121171 0.105161 0.085 Uiso 1 1 calc R U
C10 C 0.6556(3) 0.1357(3) 0.2386(2) 0.0464(12) Uani 1 1 d . .
C11 C 0.6501(3) 0.0776(3) 0.2923(3) 0.0544(13) Uani 1 1 d . .
H11A H 0.693849 0.072138 0.314038 0.082 Uiso 1 1 calc R U
H11B H 0.636750 0.029811 0.273165 0.082 Uiso 1 1 calc R U
H11C H 0.616278 0.093390 0.324280 0.082 Uiso 1 1 calc R U
C12 C 0.7161(3) 0.1204(3) 0.1956(3) 0.0521(13) Uani 1 1 d . .
H12A H 0.721162 0.160858 0.163792 0.078 Uiso 1 1 calc R U
H12B H 0.709537 0.073226 0.172357 0.078 Uiso 1 1 calc R U
H12C H 0.756673 0.117263 0.222716 0.078 Uiso 1 1 calc R U
C13 C 0.7745(2) 0.3125(3) 0.4056(2) 0.0448(12) Uani 1 1 d . .
C14 C 0.8262(3) 0.2773(3) 0.3703(2) 0.0461(12) Uani 1 1 d . .
C15 C 0.8254(3) 0.1969(3) 0.3527(3) 0.0578(14) Uani 1 1 d . .
H15A H 0.835353 0.191710 0.305497 0.069 Uiso 1 1 calc R U
H15B H 0.779573 0.176922 0.360434 0.069 Uiso 1 1 calc R U
C16 C 0.8764(3) 0.1505(4) 0.3919(3) 0.0663(16) Uani 1 1 d . .
H16A H 0.922132 0.167548 0.381977 0.100 Uiso 1 1 calc R U
H16B H 0.871894 0.097901 0.379971 0.100 Uiso 1 1 calc R U
H16C H 0.867596 0.156492 0.438800 0.100 Uiso 1 1 calc R U
C17 C 0.8827(3) 0.3216(3) 0.3536(3) 0.0532(14) Uani 1 1 d . .
H17 H 0.918736 0.299550 0.329841 0.064 Uiso 1 1 calc R U
C18 C 0.8869(3) 0.3944(3) 0.3704(3) 0.0555(14) Uani 1 1 d . .
H18 H 0.925473 0.422540 0.358415 0.067 Uiso 1 1 calc R U
C19 C 0.8355(3) 0.4277(3) 0.4049(3) 0.0521(13) Uani 1 1 d . .
H19 H 0.838943 0.478797 0.416388 0.062 Uiso 1 1 calc R U
C20 C 0.7785(2) 0.3877(3) 0.4232(2) 0.0478(12) Uani 1 1 d . .
C21 C 0.7222(3) 0.4238(3) 0.4611(3) 0.0565(14) Uani 1 1 d . .
H21A H 0.718207 0.398388 0.503890 0.068 Uiso 1 1 calc R U
H21B H 0.679516 0.415446 0.437119 0.068 Uiso 1 1 calc R U
C22 C 0.7296(4) 0.5068(4) 0.4734(4) 0.082(2) Uani 1 1 d . .
H22A H 0.771670 0.516132 0.497092 0.123 Uiso 1 1 calc R U
H22B H 0.691451 0.524461 0.499528 0.123 Uiso 1 1 calc R U
H22C H 0.730508 0.533238 0.431484 0.123 Uiso 1 1 calc R U
C23 C 0.7046(2) 0.2485(3) 0.4821(2) 0.0430(11) Uani 1 1 d . .
C24 C 0.7635(3) 0.2481(3) 0.5277(2) 0.0513(13) Uani 1 1 d . .
H24A H 0.748690 0.232090 0.571237 0.077 Uiso 1 1 calc R U
H24B H 0.782561 0.298286 0.530446 0.077 Uiso 1 1 calc R U
H24C H 0.797774 0.213535 0.511319 0.077 Uiso 1 1 calc R U
C25 C 0.6434(2) 0.2246(3) 0.5076(2) 0.0459(12) Uani 1 1 d . .
H25 H 0.646196 0.204821 0.550571 0.055 Uiso 1 1 calc R U
C26 C 0.5782(2) 0.2245(3) 0.4811(2) 0.0443(11) Uani 1 1 d . .
C27 C 0.5224(3) 0.2096(3) 0.5293(2) 0.0535(13) Uani 1 1 d . .
H27A H 0.481209 0.234618 0.514690 0.080 Uiso 1 1 calc R U
H27B H 0.535409 0.228754 0.572407 0.080 Uiso 1 1 calc R U
H27C H 0.514407 0.155907 0.532205 0.080 Uiso 1 1 calc R U
C28 C 0.4961(3) 0.2373(3) 0.3962(2) 0.0456(12) Uani 1 1 d . .
C29 C 0.4686(2) 0.3067(3) 0.3789(3) 0.0506(13) Uani 1 1 d . .
C30 C 0.5056(3) 0.3783(3) 0.3937(3) 0.0599(15) Uani 1 1 d . .
H30A H 0.553992 0.371067 0.383966 0.072 Uiso 1 1 calc R U
H30B H 0.488547 0.417621 0.364098 0.072 Uiso 1 1 calc R U
C31 C 0.4990(5) 0.4041(4) 0.4611(4) 0.105(3) Uani 1 1 d . .
H31A H 0.451201 0.411362 0.471423 0.157 Uiso 1 1 calc R U
H31B H 0.523005 0.451425 0.466219 0.157 Uiso 1 1 calc R U
H31C H 0.518201 0.366990 0.490788 0.157 Uiso 1 1 calc R U
C32 C 0.4043(3) 0.3090(4) 0.3509(3) 0.0615(15) Uani 1 1 d . .
H32 H 0.385011 0.355703 0.339689 0.074 Uiso 1 1 calc R U
C33 C 0.3692(3) 0.2456(4) 0.3397(3) 0.0602(16) Uani 1 1 d . .
H33 H 0.326487 0.248240 0.318900 0.072 Uiso 1 1 calc R U
C34 C 0.3942(3) 0.1780(4) 0.3578(3) 0.0571(14) Uani 1 1 d . .
H34 H 0.367746 0.134513 0.351285 0.069 Uiso 1 1 calc R U
C35 C 0.4590(3) 0.1715(3) 0.3863(2) 0.0498(13) Uani 1 1 d . .
C36 C 0.4852(3) 0.0963(3) 0.4049(3) 0.0561(14) Uani 1 1 d . .
H36A H 0.528749 0.102462 0.427860 0.067 Uiso 1 1 calc R U
H36B H 0.493757 0.067340 0.364558 0.067 Uiso 1 1 calc R U
C37 C 0.4369(3) 0.0515(4) 0.4493(3) 0.0663(16) Uani 1 1 d . .
H37A H 0.429218 0.078937 0.490032 0.099 Uiso 1 1 calc R U
H37B H 0.456969 0.002953 0.459285 0.099 Uiso 1 1 calc R U
H37C H 0.393888 0.044157 0.426651 0.099 Uiso 1 1 calc R U

loop_
_atom_site_aniso_label
_atom_site_aniso_U_11
_atom_site_aniso_U_22
_atom_site_aniso_U_33
_atom_site_aniso_U_23
_atom_site_aniso_U_13
_atom_site_aniso_U_12
Mg1 0.0356(8) 0.0470(9) 0.0290(8) -0.0013(6) -0.0011(6) -0.0001(6)
O1 0.0503(19) 0.0441(19) 0.0327(16) 0.0013(14) 0.0011(14) 0.0024(14)
N1 0.038(2) 0.058(3) 0.029(2) 0.0003(17) 0.0001(16) -0.0045(17)
C1 0.051(3) 0.039(3) 0.044(3) 0.003(2) -0.001(2) 0.001(2)
B1 0.052(3) 0.048(3) 0.026(3) -0.004(2) -0.004(2) 0.009(2)
O2 0.0468(19) 0.0422(18) 0.0381(18) 0.0005(14) 0.0004(14) 0.0018(14)
N2 0.042(2) 0.056(3) 0.031(2) 0.0023(18) 0.0002(17) -0.0010(18)
C2 0.064(4) 0.054(3) 0.057(3) -0.010(3) 0.003(3) -0.001(3)
O3 0.058(2) 0.049(2) 0.0420(19) 0.0010(16) -0.0138(16) 0.0018(16)
C3 0.056(3) 0.053(3) 0.061(3) 0.008(3) -0.005(3) 0.005(3)
O4 0.063(2) 0.042(2) 0.0419(19) 0.0023(15) 0.0073(16) 0.0007(16)
C4 0.058(3) 0.041(3) 0.040(3) -0.004(2) -0.002(2) -0.001(2)
C5 0.051(3) 0.062(3) 0.053(3) 0.008(3) 0.001(2) 0.000(3)
C6 0.064(3) 0.058(3) 0.042(3) 0.002(2) -0.002(2) -0.004(3)
C7 0.054(3) 0.046(3) 0.036(2) -0.005(2) 0.001(2) -0.005(2)
C8 0.047(3) 0.070(4) 0.055(3) -0.002(3) 0.000(2) -0.002(3)
C9 0.067(4) 0.058(3) 0.047(3) -0.010(3) 0.000(3) -0.004(3)
C10 0.052(3) 0.041(3) 0.046(3) -0.003(2) 0.004(2) 0.006(2)
C11 0.059(3) 0.050(3) 0.055(3) 0.002(2) 0.001(3) 0.001(2)
C12 0.051(3) 0.053(3) 0.052(3) 0.000(2) 0.004(2) 0.003(2)
C13 0.042(3) 0.055(3) 0.037(2) 0.002(2) -0.008(2) -0.002(2)
C14 0.043(3) 0.060(3) 0.036(3) 0.003(2) -0.006(2) 0.004(2)
C15 0.045(3) 0.071(4) 0.058(3) -0.006(3) -0.005(3) 0.006(3)
C16 0.066(4) 0.068(4) 0.064(4) -0.002(3) -0.004(3) 0.013(3)
C17 0.040(3) 0.076(4) 0.044(3) 0.011(3) -0.001(2) 0.005(2)
C18 0.048(3) 0.068(4) 0.050(3) 0.008(3) -0.004(2) -0.005(3)
C19 0.050(3) 0.057(3) 0.049(3) 0.004(2) -0.004(2) -0.007(2)
C20 0.043(3) 0.059(3) 0.041(3) 0.003(2) -0.008(2) -0.001(2)
C21 0.058(3) 0.068(4) 0.043(3) -0.007(3) 0.001(2) 0.003(3)
C22 0.086(5) 0.068(4) 0.093(5) -0.021(4) 0.003(4) 0.000(4)
C23 0.043(3) 0.054(3) 0.032(3) -0.001(2) -0.006(2) -0.002(2)
C24 0.047(3) 0.070(4) 0.038(3) 0.007(2) -0.007(2) -0.003(2)
C25 0.051(3) 0.057(3) 0.030(2) 0.003(2) -0.004(2) 0.000(2)
C26 0.049(3) 0.050(3) 0.034(3) -0.002(2) 0.002(2) -0.007(2)
C27 0.055(3) 0.067(4) 0.038(3) 0.003(2) 0.005(2) -0.010(3)
C28 0.043(3) 0.058(3) 0.036(3) -0.002(2) 0.004(2) -0.003(2)
C29 0.039(3) 0.065(3) 0.048(3) -0.002(3) 0.007(2) 0.004(2)
C30 0.058(3) 0.054(3) 0.068(4) 0.001(3) 0.001(3) 0.006(3)
C31 0.144(8) 0.072(5) 0.098(6) -0.028(4) 0.030(5) -0.020(5)
C32 0.054(3) 0.067(4) 0.063(4) 0.002(3) 0.000(3) 0.010(3)
C33 0.039(3) 0.093(5) 0.048(3) 0.001(3) 0.004(2) 0.001(3)
C34 0.049(3) 0.075(4) 0.048(3) -0.006(3) 0.000(2) -0.011(3)
C35 0.042(3) 0.063(3) 0.044(3) -0.005(2) 0.003(2) -0.003(2)
C36 0.054(3) 0.058(3) 0.057(3) -0.001(3) -0.001(3) -0.012(3)
C37 0.072(4) 0.074(4) 0.053(3) -0.004(3) 0.006(3) -0.020(3)

loop_
_atom_type_symbol
_atom_type_description
_atom_type_scat_dispersion_real
_atom_type_scat_dispersion_imag
_atom_type_scat_source
C C 0.0181 0.0091 'International Tables Vol C Tables 4.2.6.8 and 6.1.1.4'
H H 0.0000 0.0000 'International Tables Vol C Tables 4.2.6.8 and 6.1.1.4'
B B 0.0090 0.0039 'International Tables Vol C Tables 4.2.6.8 and 6.1.1.4'
N N 0.0311 0.0180 'International Tables Vol C Tables 4.2.6.8 and 6.1.1.4'
O O 0.0492 0.0322 'International Tables Vol C Tables 4.2.6.8 and 6.1.1.4'
Mg Mg 0.1719 0.1771 'International Tables Vol C Tables 4.2.6.8 and 6.1.1.4'

loop_
_geom_angle_atom_site_label_1
_geom_angle_atom_site_label_2
_geom_angle_atom_site_label_3
_geom_angle
O2 Mg1 N2 115.38(16)
O2 Mg1 O1 69.96(14)
N2 Mg1 O1 130.03(16)
O2 Mg1 N1 130.77(16)
N2 Mg1 N1 94.80(17)
O1 Mg1 N1 119.45(16)
O2 Mg1 B1 34.58(15)
N2 Mg1 B1 131.87(18)
O1 Mg1 B1 35.41(15)
N1 Mg1 B1 133.25(18)
C1 O1 B1 105.9(3)
C1 O1 Mg1 145.2(3)
B1 O1 Mg1 94.3(3)
C26 N1 C28 118.9(4)
C26 N1 Mg1 122.6(3)
C28 N1 Mg1 118.4(3)
O1 C1 C2 111.4(4)
O1 C1 C3 106.2(4)
C2 C1 C3 109.8(4)
O1 C1 C4 102.1(4)
C2 C1 C4 113.0(4)
C3 C1 C4 113.9(4)
O4 B1 O3 110.0(4)
O4 B1 O2 120.1(4)
O3 B1 O2 104.5(4)
O4 B1 O1 103.4(4)
O3 B1 O1 120.1(4)
O2 B1 O1 99.4(3)
O4 B1 Mg1 126.5(3)
O3 B1 Mg1 123.5(4)
O2 B1 Mg1 49.1(2)
O1 B1 Mg1 50.30(19)
C10 O2 B1 106.8(4)
C10 O2 Mg1 137.7(3)
B1 O2 Mg1 96.3(3)
C23 N2 C13 116.6(4)
C23 N2 Mg1 121.6(3)
C13 N2 Mg1 121.6(3)
C1 C2 H2A 109.5
C1 C2 H2B 109.5
H2A C2 H2B 109.5
C1 C2 H2C 109.5
H2A C2 H2C 109.5
H2B C2 H2C 109.5
C7 O3 B1 111.5(4)
C1 C3 H3A 109.5
C1 C3 H3B 109.5
H3A C3 H3B 109.5
C1 C3 H3C 109.5
H3A C3 H3C 109.5
H3B C3 H3C 109.5
C4 O4 B1 112.9(4)
O4 C4 C5 109.2(4)
O4 C4 C6 108.5(4)
C5 C4 C6 110.4(4)
O4 C4 C1 102.6(4)
C5 C4 C1 112.3(4)
C6 C4 C1 113.5(4)
C4 C5 H5A 109.5
C4 C5 H5B 109.5
H5A C5 H5B 109.5
C4 C5 H5C 109.5
H5A C5 H5C 109.5
H5B C5 H5C 109.5
C4 C6 H6A 109.5
C4 C6 H6B 109.5
H6A C6 H6B 109.5
C4 C6 H6C 109.5
H6A C6 H6C 109.5
H6B C6 H6C 109.5
O3 C7 C9 108.9(4)
O3 C7 C8 108.2(4)
C9 C7 C8 108.7(4)
O3 C7 C10 104.0(4)
C9 C7 C10 113.6(4)
C8 C7 C10 113.1(4)
C7 C8 H8A 109.5
C7 C8 H8B 109.5
H8A C8 H8B 109.5
C7 C8 H8C 109.5
H8A C8 H8C 109.5
H8B C8 H8C 109.5
C7 C9 H9A 109.5
C7 C9 H9B 109.5
H9A C9 H9B 109.5
C7 C9 H9C 109.5
H9A C9 H9C 109.5
H9B C9 H9C 109.5
O2 C10 C12 106.8(4)
O2 C10 C11 107.8(4)
C12 C10 C11 110.7(4)
O2 C10 C7 101.8(4)
C12 C10 C7 113.0(4)
C11 C10 C7 115.9(4)
C10 C11 H11A 109.5
C10 C11 H11B 109.5
H11A C11 H11B 109.5
C10 C11 H11C 109.5
H11A C11 H11C 109.5
H11B C11 H11C 109.5
C10 C12 H12A 109.5
C10 C12 H12B 109.5
H12A C12 H12B 109.5
C10 C12 H12C 109.5
H12A C12 H12C 109.5
H12B C12 H12C 109.5
C20 C13 C14 121.5(5)
C20 C13 N2 118.3(4)
C14 C13 N2 119.9(5)
C13 C14 C17 116.8(5)
C13 C14 C15 123.5(5)
C17 C14 C15 119.7(5)
C14 C15 C16 113.1(5)
C14 C15 H15A 109.0
C16 C15 H15A 109.0
C14 C15 H15B 109.0
C16 C15 H15B 109.0
H15A C15 H15B 107.8
C15 C16 H16A 109.5
C15 C16 H16B 109.5
H16A C16 H16B 109.5
C15 C16 H16C 109.5
H16A C16 H16C 109.5
H16B C16 H16C 109.5
C18 C17 C14 121.9(5)
C18 C17 H17 119.0
C14 C17 H17 119.0
C17 C18 C19 120.3(5)
C17 C18 H18 119.9
C19 C18 H18 119.9
C18 C19 C20 121.1(5)
C18 C19 H19 119.5
C20 C19 H19 119.5
C19 C20 C13 118.5(5)
C19 C20 C21 121.3(5)
C13 C20 C21 120.3(5)
C20 C21 C22 115.8(5)
C20 C21 H21A 108.3
C22 C21 H21A 108.3
C20 C21 H21B 108.3
C22 C21 H21B 108.3
H21A C21 H21B 107.4
C21 C22 H22A 109.5
C21 C22 H22B 109.5
H22A C22 H22B 109.5
C21 C22 H22C 109.5
H22A C22 H22C 109.5
H22B C22 H22C 109.5
N2 C23 C25 123.7(4)
N2 C23 C24 119.6(4)
C25 C23 C24 116.7(4)
C23 C24 H24A 109.5
C23 C24 H24B 109.5
H24A C24 H24B 109.5
C23 C24 H24C 109.5
H24A C24 H24C 109.5
H24B C24 H24C 109.5
C23 C25 C26 131.5(5)
C23 C25 H25 114.2
C26 C25 H25 114.2
N1 C26 C25 123.4(4)
N1 C26 C27 121.4(4)
C25 C26 C27 115.2(4)
C26 C27 H27A 109.5
C26 C27 H27B 109.5
H27A C27 H27B 109.5
C26 C27 H27C 109.5
H27A C27 H27C 109.5
H27B C27 H27C 109.5
C29 C28 C35 120.3(5)
C29 C28 N1 117.6(4)
C35 C28 N1 121.8(5)
C32 C29 C28 119.0(5)
C32 C29 C30 119.9(5)
C28 C29 C30 121.0(5)
C31 C30 C29 114.6(6)
C31 C30 H30A 108.6
C29 C30 H30A 108.6
C31 C30 H30B 108.6
C29 C30 H30B 108.6
H30A C30 H30B 107.6
C30 C31 H31A 109.5
C30 C31 H31B 109.5
H31A C31 H31B 109.5
C30 C31 H31C 109.5
H31A C31 H31C 109.5
H31B C31 H31C 109.5
C33 C32 C29 120.8(6)
C33 C32 H32 119.6
C29 C32 H32 119.6
C32 C33 C34 121.1(6)
C32 C33 H33 119.5
C34 C33 H33 119.5
C33 C34 C35 121.0(5)
C33 C34 H34 119.5
C35 C34 H34 119.5
C28 C35 C34 117.8(5)
C28 C35 C36 122.7(5)
C34 C35 C36 119.5(5)
C35 C36 C37 113.8(5)
C35 C36 H36A 108.8
C37 C36 H36A 108.8
C35 C36 H36B 108.8
C37 C36 H36B 108.8
H36A C36 H36B 107.7
C36 C37 H37A 109.5
C36 C37 H37B 109.5
H37A C37 H37B 109.5
C36 C37 H37C 109.5
H37A C37 H37C 109.5
H37B C37 H37C 109.5

loop_
_geom_bond_atom_site_label_1
_geom_bond_atom_site_label_2
_geom_bond_distance
Mg1 O2 2.000(3)
Mg1 N2 2.029(4)
Mg1 O1 2.029(3)
Mg1 N1 2.046(4)
Mg1 B1 2.630(5)
O1 C1 1.457(6)
O1 B1 1.528(6)
N1 C26 1.331(6)
N1 C28 1.445(6)
C1 C2 1.524(7)
C1 C3 1.533(7)
C1 C4 1.569(7)
B1 O4 1.439(7)
B1 O3 1.440(7)
B1 O2 1.502(6)
O2 C10 1.458(6)
N2 C23 1.356(6)
N2 C13 1.448(6)
C2 H2A 0.9800
C2 H2B 0.9800
C2 H2C 0.9800
O3 C7 1.418(6)
C3 H3A 0.9800
C3 H3B 0.9800
C3 H3C 0.9800
O4 C4 1.427(6)
C4 C5 1.499(7)
C4 C6 1.505(7)
C5 H5A 0.9800
C5 H5B 0.9800
C5 H5C 0.9800
C6 H6A 0.9800
C6 H6B 0.9800
C6 H6C 0.9800
C7 C9 1.527(7)
C7 C8 1.529(7)
C7 C10 1.557(7)
C8 H8A 0.9800
C8 H8B 0.9800
C8 H8C 0.9800
C9 H9A 0.9800
C9 H9B 0.9800
C9 H9C 0.9800
C10 C12 1.513(7)
C10 C11 1.517(7)
C11 H11A 0.9800
C11 H11B 0.9800
C11 H11C 0.9800
C12 H12A 0.9800
C12 H12B 0.9800
C12 H12C 0.9800
C13 C20 1.400(7)
C13 C14 1.407(7)
C14 C17 1.416(8)
C14 C15 1.488(8)
C15 C16 1.537(8)
C15 H15A 0.9900
C15 H15B 0.9900
C16 H16A 0.9800
C16 H16B 0.9800
C16 H16C 0.9800
C17 C18 1.354(8)
C17 H17 0.9500
C18 C19 1.378(8)
C18 H18 0.9500
C19 C20 1.390(7)
C19 H19 0.9500
C20 C21 1.508(7)
C21 C22 1.518(8)
C21 H21A 0.9900
C21 H21B 0.9900
C22 H22A 0.9800
C22 H22B 0.9800
C22 H22C 0.9800
C23 C25 1.389(7)
C23 C24 1.495(7)
C24 H24A 0.9800
C24 H24B 0.9800
C24 H24C 0.9800
C25 C26 1.403(7)
C25 H25 0.9500
C26 C27 1.506(7)
C27 H27A 0.9800
C27 H27B 0.9800
C27 H27C 0.9800
C28 C29 1.404(7)
C28 C35 1.407(7)
C29 C32 1.400(8)
C29 C30 1.511(8)
C30 C31 1.459(9)
C30 H30A 0.9900
C30 H30B 0.9900
C31 H31A 0.9800
C31 H31B 0.9800
C31 H31C 0.9800
C32 C33 1.356(8)
C32 H32 0.9500
C33 C34 1.362(8)
C33 H33 0.9500
C34 C35 1.418(8)
C34 H34 0.9500
C35 C36 1.497(8)
C36 C37 1.546(8)
C36 H36A 0.9900
C36 H36B 0.9900
C37 H37A 0.9800
C37 H37B 0.9800
C37 H37C 0.9800
